data_7200572
loop_
_publ_author_name
'Seliger, Janez'
'\<Zagar, Veselko'
'Gotoh, Kazuma'
'Ishida, Hiroyuki'
'Konnai, Akiko'
'Amino, Daiki'
'Asaji, Tetsuo'

_publ_section_title
;
 Hydrogen bonding in 1,2-diazine--chloranilic acid
 (2&#x2009;:&#x2009;1) studied by a 14N nuclear quadrupole coupling
 tensor and multi-temperature X-ray diffraction
;
_journal_issue 13
_journal_name_full 'Physical Chemistry Chemical Physics'
_journal_page_first 2281
_journal_page_last 2286
_journal_paper_doi 10.1039/b818318j
_journal_volume 11
_journal_year 2009
_chemical_formula_moiety 'C14 H10 Cl2 N4 O4'
_chemical_formula_sum 'C14 H10 Cl2 N4 O4'
_chemical_formula_weight 369.16
_chemical_name_systematic
;
?
;
_space_group_IT_number 14
_symmetry_cell_setting monoclinic
_symmetry_Int_Tables_number 14
_symmetry_space_group_name_Hall '-P 2ybc'
_symmetry_space_group_name_H-M 'P 1 21/c 1'
_atom_sites_solution_hydrogens geom
_atom_sites_solution_primary direct
_atom_sites_solution_secondary difmap
_cell_angle_alpha 90.00
_cell_angle_beta 99.2919(13)
_cell_angle_gamma 90.00
_cell_formula_units_Z 2
_cell_length_a 3.76378(15)
_cell_length_b 20.2105(5)
_cell_length_c 9.6548(3)
_cell_measurement_reflns_used 10147
_cell_measurement_temperature 212(1)
_cell_measurement_theta_max 30.0
_cell_measurement_theta_min 3.0
_cell_volume 724.78(4)
_computing_cell_refinement PROCESS-AUTO
_computing_data_collection 'PROCESS-AUTO (Rigaku/MSC, 2004)'
_computing_data_reduction 'CrystalStructure (Rigaku/MSC, 2004)'
_computing_molecular_graphics 'ORTEP-3 (Farrugia, 1997)'
_computing_publication_material 'CrystalStructure and PLATON (Spek, 2003)'
_computing_structure_refinement 'SHELXL-97 (Sheldrick, 2008)'
_computing_structure_solution 'SHELXS-97 (Sheldrick, 2008)'
_diffrn_ambient_temperature 212(1)
_diffrn_detector_area_resol_mean 10.00
_diffrn_measured_fraction_theta_full 0.997
_diffrn_measured_fraction_theta_max 0.997
_diffrn_measurement_device_type 'Rigaku RAXIS-RAPID'
_diffrn_measurement_method \w
_diffrn_radiation_monochromator graphite
_diffrn_radiation_source 'fine-focus sealed tube'
_diffrn_radiation_type MoK\a
_diffrn_radiation_wavelength 0.71075
_diffrn_reflns_av_R_equivalents 0.0244
_diffrn_reflns_av_sigmaI/netI 0.0164
_diffrn_reflns_limit_h_max 5
_diffrn_reflns_limit_h_min -5
_diffrn_reflns_limit_k_max 28
_diffrn_reflns_limit_k_min -28
_diffrn_reflns_limit_l_max 13
_diffrn_reflns_limit_l_min -13
_diffrn_reflns_number 11560
_diffrn_reflns_theta_full 29.98
_diffrn_reflns_theta_max 29.98
_diffrn_reflns_theta_min 3.70
_exptl_absorpt_coefficient_mu 0.478
_exptl_absorpt_correction_T_max 0.953
_exptl_absorpt_correction_T_min 0.874
_exptl_absorpt_correction_type numerical
_exptl_absorpt_process_details
;
Higashi, T. (1999). Program for Absorption Correction.
Rigaku Corporation, Tokyo, Japan.
;
_exptl_crystal_colour brown
_exptl_crystal_density_diffrn 1.692
_exptl_crystal_density_method 'not measured'
_exptl_crystal_description platelet
_exptl_crystal_F_000 376
_exptl_crystal_size_max 0.35
_exptl_crystal_size_mid 0.25
_exptl_crystal_size_min 0.10
_refine_diff_density_max 0.439
_refine_diff_density_min -0.212
_refine_diff_density_rms 0.054
_refine_ls_extinction_method none
_refine_ls_goodness_of_fit_ref 1.089
_refine_ls_hydrogen_treatment mixed
_refine_ls_matrix_type full
_refine_ls_number_parameters 116
_refine_ls_number_reflns 2116
_refine_ls_number_restraints 0
_refine_ls_restrained_S_all 1.089
_refine_ls_R_factor_all 0.0352
_refine_ls_R_factor_gt 0.0315
_refine_ls_shift/su_max 0.001
_refine_ls_shift/su_mean 0.000
_refine_ls_structure_factor_coef Fsqd
_refine_ls_weighting_details 'calc w=1/[\s^2^(Fo^2^)+(0.0499P)^2^+0.1500P] where P=(Fo^2^+2Fc^2^)/3'
_refine_ls_weighting_scheme calc
_refine_ls_wR_factor_gt 0.0877
_refine_ls_wR_factor_ref 0.0896
_reflns_number_gt 1869
_reflns_number_total 2116
_reflns_threshold_expression >2sigma(I)
_cod_data_source_file b818318j.txt
_cod_data_source_block 212K
_cod_database_code 7200572

loop_
_symmetry_equiv_pos_as_xyz
'x, y, z'
'-x, y+1/2, -z+1/2'
'-x, -y, -z'
'x, -y-1/2, z-1/2'

loop_
_atom_site_label
_atom_site_type_symbol
_atom_site_fract_x
_atom_site_fract_y
_atom_site_fract_z
_atom_site_U_iso_or_equiv
_atom_site_adp_type
_atom_site_occupancy
_atom_site_symmetry_multiplicity
_atom_site_calc_flag
_atom_site_refinement_flags
_atom_site_disorder_assembly
_atom_site_disorder_group
Cl1 Cl 0.57590(8) 0.497341(12) 0.18804(3) 0.02777(11) Uani 1 1 d . . .
O1 O 0.7232(3) 0.61203(4) 0.38099(9) 0.0364(2) Uani 1 1 d . . .
O2 O 0.8987(3) 0.38279(4) 0.35887(9) 0.0313(2) Uani 1 1 d . . .
H2 H 0.976(12) 0.356(2) 0.401(5) 0.038 Uiso 0.40(3) 1 d P . .
N1 N 1.0427(3) 0.26571(5) 0.45741(11) 0.0258(2) Uani 1 1 d . . .
H1 H 1.022(7) 0.3087(15) 0.435(3) 0.031 Uiso 0.60(3) 1 d P . .
N2 N 0.8618(3) 0.22742(5) 0.35641(10) 0.0278(2) Uani 1 1 d . . .
C1 C 0.8489(3) 0.55935(5) 0.43084(11) 0.0232(2) Uani 1 1 d . . .
C2 C 0.8079(3) 0.49746(5) 0.35852(12) 0.0218(2) Uani 1 1 d . . .
C3 C 0.9396(3) 0.43903(5) 0.41958(11) 0.0231(2) Uani 1 1 d . . .
C4 C 0.8761(3) 0.16274(6) 0.37859(13) 0.0281(2) Uani 1 1 d . . .
H4 H 0.7533 0.1348 0.3089 0.034 Uiso 1 1 calc R . .
C5 C 1.0644(3) 0.13379(6) 0.50030(12) 0.0284(2) Uani 1 1 d . . .
H5 H 1.0642 0.0877 0.5127 0.034 Uiso 1 1 calc R . .
C6 C 1.2490(3) 0.17412(6) 0.60088(12) 0.0278(2) Uani 1 1 d . . .
H6 H 1.3819 0.1569 0.6838 0.033 Uiso 1 1 calc R . .
C7 C 1.2307(3) 0.24201(6) 0.57457(12) 0.0269(2) Uani 1 1 d . . .
H7 H 1.3538 0.2714 0.6411 0.032 Uiso 1 1 calc R . .

loop_
_atom_site_aniso_label
_atom_site_aniso_U_11
_atom_site_aniso_U_22
_atom_site_aniso_U_33
_atom_site_aniso_U_23
_atom_site_aniso_U_13
_atom_site_aniso_U_12
Cl1 0.03396(17) 0.02663(16) 0.01878(16) -0.00005(9) -0.00761(11) 0.00082(10)
O1 0.0511(6) 0.0224(4) 0.0291(5) 0.0000(3) -0.0135(4) 0.0073(4)
O2 0.0444(5) 0.0210(4) 0.0238(4) -0.0026(3) -0.0086(4) 0.0039(3)
N1 0.0301(5) 0.0226(4) 0.0225(5) -0.0019(4) -0.0026(4) 0.0006(3)
N2 0.0320(5) 0.0270(5) 0.0211(5) -0.0011(4) -0.0055(4) 0.0001(4)
C1 0.0255(5) 0.0222(5) 0.0197(5) 0.0010(4) -0.0028(4) 0.0009(4)
C2 0.0250(5) 0.0224(5) 0.0158(5) 0.0001(4) -0.0036(4) 0.0007(4)
C3 0.0251(5) 0.0234(5) 0.0190(5) 0.0003(4) -0.0018(4) 0.0017(4)
C4 0.0308(6) 0.0251(5) 0.0258(5) -0.0037(4) -0.0027(4) -0.0019(4)
C5 0.0310(6) 0.0227(5) 0.0304(6) 0.0026(4) 0.0013(5) 0.0014(4)
C6 0.0302(6) 0.0288(5) 0.0224(5) 0.0042(4) -0.0017(4) 0.0042(4)
C7 0.0297(6) 0.0274(5) 0.0211(5) -0.0033(4) -0.0031(4) 0.0009(4)

loop_
_atom_type_symbol
_atom_type_description
_atom_type_scat_dispersion_real
_atom_type_scat_dispersion_imag
_atom_type_scat_source
C C 0.0033 0.0016 'International Tables Vol C Tables 4.2.6.8 and 6.1.1.4'
H H 0.0000 0.0000 'International Tables Vol C Tables 4.2.6.8 and 6.1.1.4'
O O 0.0106 0.0060 'International Tables Vol C Tables 4.2.6.8 and 6.1.1.4'
N N 0.0061 0.0033 'International Tables Vol C Tables 4.2.6.8 and 6.1.1.4'
Cl Cl 0.1484 0.1585 'International Tables Vol C Tables 4.2.6.8 and 6.1.1.4'

loop_
_geom_angle_atom_site_label_1
_geom_angle_atom_site_label_2
_geom_angle_atom_site_label_3
_geom_angle
_geom_angle_site_symmetry_1
_geom_angle_site_symmetry_3
_geom_angle_publ_flag
C3 O2 H2 114(4) . . ?
C7 N1 N2 123.45(10) . . ?
C7 N1 H1 125.0(17) . . ?
N2 N1 H1 111.5(17) . . ?
C4 N2 N1 116.71(10) . . ?
O1 C1 C2 124.18(10) . . ?
O1 C1 C3 117.26(9) . 3_766 ?
C2 C1 C3 118.56(9) . 3_766 ?
C3 C2 C1 122.61(11) . . ?
C3 C2 Cl1 119.79(8) . . ?
C1 C2 Cl1 117.59(8) . . ?
O2 C3 C2 123.98(10) . . ?
O2 C3 C1 117.23(9) . 3_766 ?
C2 C3 C1 118.79(9) . 3_766 ?
N2 C4 C5 123.40(11) . . ?
N2 C4 H4 118.3 . . ?
C5 C4 H4 118.3 . . ?
C6 C5 C4 118.52(11) . . ?
C6 C5 H5 120.7 . . ?
C4 C5 H5 120.7 . . ?
C5 C6 C7 116.88(10) . . ?
C5 C6 H6 121.6 . . ?
C7 C6 H6 121.6 . . ?
N1 C7 C6 121.03(10) . . ?
N1 C7 H7 119.5 . . ?
C6 C7 H7 119.5 . . ?

loop_
_geom_bond_atom_site_label_1
_geom_bond_atom_site_label_2
_geom_bond_distance
_geom_bond_site_symmetry_2
_geom_bond_publ_flag
Cl1 C2 1.7342(12) . ?
O1 C1 1.2311(13) . ?
O2 C3 1.2768(13) . ?
O2 H2 0.71(5) . ?
N1 C7 1.3234(14) . ?
N1 N2 1.3412(13) . ?
N1 H1 0.90(3) . ?
N2 C4 1.3243(15) . ?
C1 C2 1.4286(14) . ?
C1 C3 1.5326(16) 3_766 ?
C2 C3 1.3761(14) . ?
C3 C1 1.5326(16) 3_766 ?
C4 C5 1.3988(16) . ?
C4 H4 0.9400 . ?
C5 C6 1.3682(17) . ?
C5 H5 0.9400 . ?
C6 C7 1.3951(16) . ?
C6 H6 0.9400 . ?
C7 H7 0.9400 . ?

loop_
_geom_torsion_atom_site_label_1
_geom_torsion_atom_site_label_2
_geom_torsion_atom_site_label_3
_geom_torsion_atom_site_label_4
_geom_torsion
_geom_torsion_site_symmetry_1
_geom_torsion_site_symmetry_2
_geom_torsion_site_symmetry_3
_geom_torsion_site_symmetry_4
_geom_torsion_publ_flag
C7 N1 N2 C4 0.34(18) . . . . ?
O1 C1 C2 C3 -177.28(12) . . . . ?
C3 C1 C2 C3 2.36(19) 3_766 . . . ?
O1 C1 C2 Cl1 1.73(17) . . . . ?
C3 C1 C2 Cl1 -178.62(8) 3_766 . . . ?
C1 C2 C3 O2 178.05(12) . . . . ?
Cl1 C2 C3 O2 -0.95(17) . . . . ?
C1 C2 C3 C1 -2.37(19) . . . 3_766 ?
Cl1 C2 C3 C1 178.64(8) . . . 3_766 ?
N1 N2 C4 C5 0.57(19) . . . . ?
N2 C4 C5 C6 -1.2(2) . . . . ?
C4 C5 C6 C7 0.82(18) . . . . ?
N2 N1 C7 C6 -0.64(19) . . . . ?
C5 C6 C7 N1 0.01(18) . . . . ?
